data_7011005
loop_
_publ_author_name
'George J. P. Britovsek'
'Vernon C. Gibson'
'Stefan K. Spitzmesser'
'Kilian P. Tellmann'
'Andrew J. P. White'
'David J. Williams'

_publ_section_title
;
 Cationic 2,6-bis(imino)pyridine iron and cobalt complexes: synthesis,
 structures, ethylene polymerisation and ethylene/polar monomer
 co-polymerisation studies
;
_journal_issue 6
_journal_name_full 'J. Chem. Soc., Dalton Trans.'
_journal_page_first 1159
_journal_page_last 1171
_journal_paper_doi 10.1039/b106614p
_journal_year 2002
_chemical_formula_sum 'C36.5 H49 Cl4 Co F6 N4 Sb'
_chemical_formula_weight 980.28
_chemical_name_systematic
; 
? 
;
_space_group_IT_number 15
_symmetry_cell_setting monoclinic
_symmetry_space_group_name_Hall '-C 2yc'
_symmetry_space_group_name_H-M 'C 1 2/c 1'
_atom_sites_solution_hydrogens geom
_atom_sites_solution_primary direct
_atom_sites_solution_secondary difmap
_audit_creation_method SHELXL
_cell_angle_alpha 90.00
_cell_angle_beta 93.011(12)
_cell_angle_gamma 90.00
_cell_formula_units_Z 8
_cell_length_a 25.879(5)
_cell_length_b 10.073(2)
_cell_length_c 36.573(4)
_cell_measurement_reflns_used 28
_cell_measurement_temperature 293(2)
_cell_measurement_theta_max 22.47
_cell_measurement_theta_min 10.57
_cell_volume 9521(3)
_computing_cell_refinement 'Siemens XSCANS'
_computing_data_collection 'Siemens XSCANS'
_computing_data_reduction 'Siemens SHELXTL'
_computing_molecular_graphics 'Siemens SHELXTL'
_computing_publication_material 'Siemens SHELXTL'
_computing_structure_refinement 'SHELXL-93 (Sheldrick, 1993)'
_computing_structure_solution 'SHELXS-86 (Sheldrick, 1990)'
_diffrn_ambient_temperature 293(2)
_diffrn_measurement_device 'Siemens P4'
_diffrn_measurement_method '\w scans'
_diffrn_radiation_monochromator graphite
_diffrn_radiation_source 'fine-focus sealed tube'
_diffrn_radiation_type CuK\a
_diffrn_radiation_wavelength 1.54178
_diffrn_reflns_av_R_equivalents 0.0549
_diffrn_reflns_av_sigmaI/netI 0.1092
_diffrn_reflns_limit_h_max 28
_diffrn_reflns_limit_h_min -25
_diffrn_reflns_limit_k_max 10
_diffrn_reflns_limit_k_min -9
_diffrn_reflns_limit_l_max 39
_diffrn_reflns_limit_l_min -39
_diffrn_reflns_number 6502
_diffrn_reflns_theta_max 57.08
_diffrn_reflns_theta_min 2.42
_diffrn_standards_interval_count 97
_diffrn_standards_number 3
_exptl_absorpt_coefficient_mu 9.734
_exptl_absorpt_correction_T_max 0.2282
_exptl_absorpt_correction_T_min 0.0861
_exptl_absorpt_correction_type Ellipsoidal
_exptl_crystal_colour Orange/red
_exptl_crystal_density_diffrn 1.368
_exptl_crystal_description prisms
_exptl_crystal_F_000 3968
_exptl_crystal_size_max 0.37
_exptl_crystal_size_mid 0.33
_exptl_crystal_size_min 0.17
_refine_diff_density_max 0.542
_refine_diff_density_min -0.626
_refine_diff_density_rms 0.098
_refine_ls_extinction_method none
_refine_ls_goodness_of_fit_all 1.005
_refine_ls_goodness_of_fit_obs 1.110
_refine_ls_matrix_type full
_refine_ls_number_parameters 509
_refine_ls_number_reflns 5463
_refine_ls_number_restraints 0
_refine_ls_restrained_S_all 1.056
_refine_ls_restrained_S_obs 1.110
_refine_ls_R_factor_all 0.1477
_refine_ls_R_factor_obs 0.0755
_refine_ls_shift/esd_max 0.001
_refine_ls_shift/esd_mean 0.000
_refine_ls_structure_factor_coef Fsqd
_refine_ls_weighting_details 'w=1/[\s^2^(Fo^2^)+(0.1070P)^2^+0.0000P] where P=(Fo^2^+2Fc^2^)/3'
_refine_ls_weighting_scheme calc
_refine_ls_wR_factor_all 0.2333
_refine_ls_wR_factor_obs 0.1783
_reflns_number_observed 3496
_reflns_number_total 6327
_reflns_observed_criterion >2sigma(I)
_cod_data_source_file b106614p.txt
_cod_data_source_block VG9921
_cod_depositor_comments
;
The following automatic conversions were performed:
'_symmetry_cell_setting' value 'Monoclinic' changed to 'monoclinic'
according to '/home/saulius/struct/CIF-dictionaries/cif_core.dic'
dictionary named 'cif_core.dic' version 2.4.1 from 2010-06-29.

Automatic conversion script
Id: cif_fix_enum 1527 2010-12-29 10:47:43Z saulius 

The following automatic conversions were performed:

'_refine_ls_weighting_scheme' value 'calc
w=1/[\s^2^(Fo^2^)+(0.1070P)^2^+0.0000P] where P=(Fo^2^+2Fc^2^)/3' was
changed to 'calc'. New tag '_refine_ls_weighting_details' was
created. The value of the new tag was set to
'w=1/[\s^2^(Fo^2^)+(0.1070P)^2^+0.0000P] where P=(Fo^2^+2Fc^2^)/3'.

Automatic conversion script
Id: cif_fix_values 3143 2015-03-26 13:38:13Z robertas 
;
_cod_original_cell_volume 9521.4(29)
_cod_original_sg_symbol_H-M C2/c
_cod_original_formula_sum 'C36.50 H49 N4 Cl4 Co Sb F6'
_cod_database_code 7011005

loop_
_symmetry_equiv_pos_as_xyz
'x, y, z'
'x, -y, z+1/2'
'x+1/2, y+1/2, z'
'x+1/2, -y+1/2, z+1/2'
'-x, -y, -z'
'-x, y, -z-1/2'
'-x+1/2, -y+1/2, -z'
'-x+1/2, y+1/2, -z-1/2'

loop_
_atom_site_aniso_label
_atom_site_aniso_U_11
_atom_site_aniso_U_22
_atom_site_aniso_U_33
_atom_site_aniso_U_23
_atom_site_aniso_U_13
_atom_site_aniso_U_12
Co 0.0560(9) 0.0366(9) 0.0394(8) -0.0011(7) -0.0048(7) 0.0002(7)
Cl 0.107(2) 0.046(2) 0.077(2) -0.0099(14) -0.028(2) 0.0030(15)
N1 0.061(5) 0.039(5) 0.035(4) 0.002(4) -0.004(4) 0.001(4)
C2 0.053(6) 0.042(6) 0.047(6) -0.002(4) -0.001(5) -0.001(4)
C3 0.076(7) 0.048(8) 0.066(7) -0.010(6) -0.007(6) -0.004(6)
C4 0.102(10) 0.037(7) 0.090(10) -0.007(6) -0.001(8) -0.017(7)
C5 0.095(9) 0.043(7) 0.064(7) -0.010(6) 0.008(7) 0.003(6)
C6 0.073(7) 0.032(6) 0.045(5) 0.000(4) 0.004(5) 0.000(5)
C7 0.049(5) 0.044(6) 0.050(6) -0.002(5) 0.003(4) -0.005(5)
N7 0.045(4) 0.049(5) 0.038(4) -0.001(4) -0.002(3) -0.006(4)
C8 0.081(8) 0.057(8) 0.070(8) -0.014(6) -0.025(7) -0.008(6)
C9 0.081(7) 0.039(7) 0.053(6) 0.005(5) -0.016(6) 0.003(5)
N9 0.074(6) 0.040(6) 0.046(5) -0.002(4) -0.008(4) -0.001(4)
C10 0.152(14) 0.039(7) 0.089(10) 0.015(7) -0.048(10) 0.020(8)
C11 0.033(5) 0.048(7) 0.058(6) -0.010(5) -0.006(4) 0.008(4)
C12 0.053(6) 0.077(8) 0.066(7) -0.014(6) -0.003(5) 0.016(6)
C13 0.061(8) 0.088(11) 0.100(11) -0.018(9) 0.000(8) 0.018(7)
C14 0.069(9) 0.056(9) 0.138(15) -0.038(9) -0.053(10) 0.012(7)
C15 0.092(10) 0.042(7) 0.096(10) -0.003(7) -0.042(9) 0.001(7)
C16 0.064(6) 0.045(7) 0.058(6) -0.002(5) -0.017(5) -0.001(5)
C17 0.089(10) 0.113(12) 0.093(11) -0.008(9) 0.030(9) 0.012(9)
C18 0.141(18) 0.231(28) 0.095(13) -0.012(17) 0.027(13) 0.017(19)
C19 0.109(14) 0.165(21) 0.146(19) -0.024(16) 0.031(13) -0.017(14)
C20 0.064(7) 0.048(7) 0.080(8) 0.013(6) -0.005(6) 0.011(5)
C21 0.126(12) 0.106(12) 0.053(7) 0.005(8) 0.001(8) 0.017(10)
C22 0.086(9) 0.092(10) 0.090(10) 0.028(9) 0.002(8) -0.016(9)
C23 0.102(10) 0.044(7) 0.048(7) -0.001(5) -0.025(6) 0.006(6)
C24 0.077(8) 0.051(7) 0.076(8) 0.002(6) -0.033(7) 0.009(6)
C25 0.128(13) 0.066(10) 0.107(13) -0.018(9) -0.064(11) 0.017(9)
C26 0.190(21) 0.051(9) 0.080(12) 0.005(8) -0.079(14) 0.000(11)
C27 0.175(18) 0.061(9) 0.040(7) 0.000(6) -0.030(9) -0.002(10)
C28 0.150(14) 0.043(7) 0.052(7) 0.008(6) -0.017(8) -0.010(8)
C29 0.088(11) 0.126(15) 0.103(13) -0.036(11) -0.030(10) 0.018(10)
C30 0.140(18) 0.160(20) 0.102(15) -0.003(14) 0.012(13) 0.001(15)
C31 0.126(18) 0.174(23) 0.218(30) -0.052(21) -0.028(19) 0.055(17)
C32 0.137(15) 0.122(14) 0.058(8) -0.022(9) 0.022(9) -0.040(12)
C33 0.161(22) 0.195(27) 0.156(23) -0.013(20) 0.052(19) -0.002(20)
C34 0.241(36) 0.185(29) 0.280(42) 0.103(28) 0.092(31) -0.058(25)
N40 0.060(5) 0.062(6) 0.062(6) 0.007(5) -0.006(5) -0.002(5)
C41 0.066(7) 0.076(9) 0.066(8) 0.000(7) 0.001(7) -0.015(7)
C42 0.122(13) 0.131(15) 0.101(12) -0.040(11) 0.068(11) -0.040(12)
Sb 0.0691(5) 0.0606(5) 0.1063(7) -0.0155(5) 0.0188(4) -0.0054(4)
F11 0.072(5) 0.116(8) 0.190(11) 0.031(7) 0.037(6) 0.012(5)
F12 0.195(13) 0.220(15) 0.130(10) -0.068(10) 0.009(9) -0.093(12)
F13 0.143(10) 0.089(8) 0.359(24) 0.065(11) 0.041(13) 0.012(7)
F14 0.184(14) 0.276(19) 0.253(19) -0.186(17) 0.024(13) -0.078(13)
F15 0.128(9) 0.173(12) 0.229(16) 0.116(11) 0.028(10) 0.007(8)
F16 0.096(7) 0.173(11) 0.236(15) -0.025(11) 0.073(8) 0.008(7)
C50 0.256(35) 0.185(27) 0.114(18) -0.021(18) -0.020(21) 0.074(25)
Cl1 0.172(8) 0.368(17) 0.096(5) -0.048(8) -0.006(5) -0.026(10)
Cl2 0.183(8) 0.163(8) 0.128(6) 0.004(6) -0.004(6) 0.000(7)

loop_
_atom_site_label
_atom_site_type_symbol
_atom_site_fract_x
_atom_site_fract_y
_atom_site_fract_z
_atom_site_U_iso_or_equiv
_atom_site_thermal_displace_type
_atom_site_occupancy
_atom_site_calc_flag
_atom_site_refinement_flags
_atom_site_disorder_group
Co Co 0.14730(6) 0.5480(2) 0.37964(4) 0.0443(4) Uani 1 d . .
Cl Cl 0.15541(15) 0.7571(3) 0.39812(9) 0.0777(9) Uani 1 d . .
N1 N 0.1244(3) 0.3544(8) 0.3723(2) 0.045(2) Uani 1 d . .
C2 C 0.0905(4) 0.3259(10) 0.3441(3) 0.047(2) Uani 1 d . .
C3 C 0.0821(5) 0.1951(11) 0.3337(3) 0.064(3) Uani 1 d . .
H3A H 0.0595(5) 0.1747(11) 0.3139(3) 0.076 Uiso 1 calc R .
C4 C 0.1078(6) 0.0956(12) 0.3532(4) 0.076(4) Uani 1 d . .
H4A H 0.1030(6) 0.0077(12) 0.3461(4) 0.092 Uiso 1 calc R .
C5 C 0.1402(5) 0.1251(12) 0.3828(4) 0.067(3) Uani 1 d . .
H5A H 0.1562(5) 0.0583(12) 0.3968(4) 0.081 Uiso 1 calc R .
C6 C 0.1483(4) 0.2577(10) 0.3914(3) 0.050(3) Uani 1 d . .
C7 C 0.0656(4) 0.4476(11) 0.3272(3) 0.047(2) Uani 1 d . .
N7 N 0.0805(3) 0.5573(8) 0.3405(2) 0.044(2) Uani 1 d . .
C8 C 0.0247(5) 0.4293(12) 0.2982(3) 0.070(3) Uani 1 d . .
H8A H 0.0013(5) 0.3614(12) 0.3054(3) 0.105 Uiso 1 d R .
H8B H 0.0400(5) 0.4035(12) 0.2759(3) 0.105 Uiso 1 d R .
H8C H 0.0061(5) 0.5110(12) 0.2943(3) 0.105 Uiso 1 d R .
C9 C 0.1807(5) 0.3101(11) 0.4224(3) 0.058(3) Uani 1 d . .
N9 N 0.1848(4) 0.4367(9) 0.4245(2) 0.054(2) Uani 1 d . .
C10 C 0.2069(7) 0.2118(13) 0.4489(4) 0.095(5) Uani 1 d . .
H10A H 0.2225(7) 0.1422(13) 0.4354(4) 0.143 Uiso 1 d R .
H10B H 0.1817(7) 0.1745(13) 0.4643(4) 0.143 Uiso 1 d R .
H10C H 0.2331(7) 0.2566(13) 0.4639(4) 0.143 Uiso 1 d R .
C11 C 0.0564(3) 0.6796(10) 0.3284(3) 0.047(3) Uani 1 d . .
C12 C 0.0158(4) 0.7240(14) 0.3481(3) 0.066(3) Uani 1 d . .
C13 C -0.0076(5) 0.8432(16) 0.3355(5) 0.083(4) Uani 1 d . .
H13A H -0.0349(5) 0.8777(16) 0.3480(5) 0.100 Uiso 1 calc R .
C14 C 0.0078(6) 0.9082(14) 0.3063(5) 0.090(5) Uani 1 d . .
H14A H -0.0091(6) 0.9857(14) 0.2987(5) 0.107 Uiso 1 calc R .
C15 C 0.0488(6) 0.8612(12) 0.2872(4) 0.078(4) Uani 1 d . .
H15A H 0.0594(6) 0.9077(12) 0.2670(4) 0.094 Uiso 1 calc R .
C16 C 0.0743(4) 0.7440(10) 0.2981(3) 0.056(3) Uani 1 d . .
C17 C -0.0033(6) 0.6548(18) 0.3815(5) 0.097(5) Uani 1 d . .
H17A H 0.0196(6) 0.5789(18) 0.3868(5) 0.117 Uiso 1 calc R .
C18 C -0.0002(9) 0.7436(28) 0.4147(6) 0.155(9) Uani 1 d . .
H18A H 0.0344(9) 0.7774(28) 0.4184(6) 0.232 Uiso 1 calc R .
H18B H -0.0091(9) 0.6938(28) 0.4358(6) 0.232 Uiso 1 calc R .
H18C H -0.0239(9) 0.8163(28) 0.4110(6) 0.232 Uiso 1 calc R .
C19 C -0.0564(8) 0.6028(24) 0.3757(7) 0.139(8) Uani 1 d . .
H19A H -0.0583(8) 0.5462(24) 0.3546(7) 0.209 Uiso 1 calc R .
H19B H -0.0802(8) 0.6754(24) 0.3720(7) 0.209 Uiso 1 calc R .
H19C H -0.0654(8) 0.5529(24) 0.3968(7) 0.209 Uiso 1 calc R .
C20 C 0.1192(4) 0.6944(12) 0.2771(3) 0.064(3) Uani 1 d . .
H20A H 0.1268(4) 0.6035(12) 0.2854(3) 0.077 Uiso 1 calc R .
C21 C 0.1077(7) 0.6898(17) 0.2359(4) 0.095(5) Uani 1 d . .
H21A H 0.1375(7) 0.6575(17) 0.2241(4) 0.143 Uiso 1 calc R .
H21B H 0.0993(7) 0.7773(17) 0.2271(4) 0.143 Uiso 1 calc R .
H21C H 0.0789(7) 0.6315(17) 0.2304(4) 0.143 Uiso 1 calc R .
C22 C 0.1668(6) 0.7781(16) 0.2866(4) 0.089(4) Uani 1 d . .
H22A H 0.1952(6) 0.7464(16) 0.2732(4) 0.134 Uiso 1 calc R .
H22B H 0.1755(6) 0.7721(16) 0.3124(4) 0.134 Uiso 1 calc R .
H22C H 0.1598(6) 0.8690(16) 0.2801(4) 0.134 Uiso 1 calc R .
C23 C 0.2140(6) 0.4950(11) 0.4553(3) 0.066(3) Uani 1 d . .
C24 C 0.2673(5) 0.5191(12) 0.4526(4) 0.069(3) Uani 1 d . .
C25 C 0.2946(8) 0.5739(14) 0.4832(5) 0.103(6) Uani 1 d . .
H25A H 0.3296(8) 0.5935(14) 0.4824(5) 0.123 Uiso 1 calc R .
C26 C 0.2671(10) 0.5992(14) 0.5160(5) 0.110(7) Uani 1 d . .
H26A H 0.2849(10) 0.6305(14) 0.5370(5) 0.132 Uiso 1 calc R .
C27 C 0.2173(9) 0.5780(14) 0.5160(4) 0.093(5) Uani 1 d . .
H27A H 0.2004(9) 0.5988(14) 0.5371(4) 0.112 Uiso 1 calc R .
C28 C 0.1876(7) 0.5254(12) 0.4859(3) 0.082(4) Uani 1 d . .
C29 C 0.2944(7) 0.4990(20) 0.4177(5) 0.107(6) Uani 1 d . .
H29A H 0.2702(7) 0.4532(20) 0.4005(5) 0.128 Uiso 1 calc R 1
C30 C 0.3084(9) 0.6313(24) 0.4003(6) 0.134(7) Uani 1 d . 1
H30A H 0.3256(9) 0.6150(24) 0.3781(6) 0.200 Uiso 1 calc R 1
H30B H 0.3308(9) 0.6806(24) 0.4170(6) 0.200 Uiso 1 calc R 1
H30C H 0.2774(9) 0.6815(24) 0.3948(6) 0.200 Uiso 1 calc R 1
C31 C 0.3410(9) 0.4091(26) 0.4246(8) 0.174(12) Uani 1 d . 1
H31A H 0.3581(9) 0.3969(26) 0.4021(8) 0.261 Uiso 1 calc R 1
H31B H 0.3298(9) 0.3246(26) 0.4334(8) 0.261 Uiso 1 calc R 1
H31C H 0.3646(9) 0.4489(26) 0.4425(8) 0.261 Uiso 1 calc R 1
C32 C 0.1305(8) 0.5048(19) 0.4885(4) 0.105(6) Uani 1 d . .
H32A H 0.1184(8) 0.4728(19) 0.4642(4) 0.126 Uiso 1 calc R 1
C33 C 0.1006(11) 0.6331(29) 0.4939(8) 0.169(10) Uani 1 d . 1
H33A H 0.1110(11) 0.6984(29) 0.4766(8) 0.253 Uiso 1 calc R 1
H33B H 0.1078(11) 0.6654(29) 0.5184(8) 0.253 Uiso 1 calc R 1
H33C H 0.0642(11) 0.6164(29) 0.4902(8) 0.253 Uiso 1 calc R 1
C34 C 0.1170(13) 0.3967(30) 0.5142(10) 0.232(18) Uani 1 d . 1
H34A H 0.0800(13) 0.3889(30) 0.5145(10) 0.349 Uiso 1 calc R 1
H34B H 0.1309(13) 0.4173(30) 0.5384(10) 0.349 Uiso 1 calc R 1
H34C H 0.1313(13) 0.3143(30) 0.5063(10) 0.349 Uiso 1 calc R 1
N40 N 0.2006(4) 0.5091(10) 0.3416(3) 0.062(2) Uani 1 d . .
C41 C 0.2244(5) 0.4774(14) 0.3174(4) 0.069(3) Uani 1 d . .
C42 C 0.2534(7) 0.4371(19) 0.2852(5) 0.116(7) Uani 1 d . .
H42A H 0.2409(7) 0.4862(19) 0.2640(5) 0.174 Uiso 1 d R .
H42B H 0.2486(7) 0.3439(19) 0.2808(5) 0.174 Uiso 1 d R .
H42C H 0.2895(7) 0.4552(19) 0.2900(5) 0.174 Uiso 1 d R .
Sb Sb 0.12622(4) 0.78490(9) 0.72029(3) 0.0782(3) Uani 1 d . .
F11 F 0.0601(3) 0.8128(10) 0.7343(4) 0.125(4) Uani 1 d . .
F12 F 0.1504(6) 0.8930(16) 0.7578(4) 0.181(6) Uani 1 d . .
F13 F 0.1312(5) 0.6435(12) 0.7535(6) 0.196(8) Uani 1 d . .
F14 F 0.1056(7) 0.6692(19) 0.6856(5) 0.237(10) Uani 1 d . .
F15 F 0.1225(5) 0.9347(14) 0.6927(5) 0.176(6) Uani 1 d . .
F16 F 0.1939(4) 0.7583(14) 0.7083(4) 0.166(5) Uani 1 d . .
C50 C 0.2172(14) 0.5161(31) 0.6563(7) 0.186(13) Uani 1 d . .
Cl1 Cl 0.2025(4) 0.4674(16) 0.6135(2) 0.212(6) Uani 0.75 d P 1
Cl2 Cl 0.2544(4) 0.4273(10) 0.6844(3) 0.158(3) Uani 0.75 d P 1
Cl1' Cl 0.2100(19) 0.3124(45) 0.6478(14) 0.231(17) Uiso 0.25 d P 2
Cl2' Cl 0.2398(16) 0.5711(43) 0.6273(13) 0.137(12) Uiso 0.15 d P 2
Cl2" Cl 0.2361(22) 0.3386(57) 0.6708(16) 0.112(14) Uiso 0.10 d P 3
C60 C 0.0317(38) 0.1227(98) 0.4555(27) 0.125(26) Uiso 0.25 d P .
C61 C -0.0172(41) 0.1986(121) 0.4245(30) 0.137(30) Uiso 0.25 d P .
Cl3 Cl 0.0139(11) 0.3253(27) 0.4289(8) 0.143(8) Uiso 0.25 d P .
Cl4 Cl 0.0331(23) 0.2455(62) 0.4418(16) 0.196(19) Uiso 0.17 d P .
Cl5 Cl 0.0540(33) 0.0425(81) 0.4803(24) 0.187(28) Uiso 0.12 d P .
Cl6 Cl -0.0298(21) 0.1499(59) 0.3941(16) 0.167(16) Uiso 0.15 d P .
Cl7 Cl 0.0021(42) 0.1152(105) 0.4286(30) 0.195(33) Uiso 0.10 d P .
Cl8 Cl -0.0372(29) 0.2529(76) 0.4003(22) 0.166(22) Uiso 0.11 d P .
Cl9 Cl 0.0718(33) 0.0810(84) 0.4669(24) 0.161(26) Uiso 0.10 d P .

loop_
_atom_type_symbol
_atom_type_description
_atom_type_scat_dispersion_real
_atom_type_scat_dispersion_imag
_atom_type_scat_source
C C 0.0181 0.0091 'International Tables Vol C Tables 4.2.6.8 and 6.1.1.4'
H H 0.0000 0.0000 'International Tables Vol C Tables 4.2.6.8 and 6.1.1.4'
N N 0.0311 0.0180 'International Tables Vol C Tables 4.2.6.8 and 6.1.1.4'
F F 0.0727 0.0534 'International Tables Vol C Tables 4.2.6.8 and 6.1.1.4'
Cl Cl 0.3639 0.7018 'International Tables Vol C Tables 4.2.6.8 and 6.1.1.4'
Sb Sb -0.0562 5.8946 'International Tables Vol C Tables 4.2.6.8 and 6.1.1.4'
Co Co -2.3653 3.6143 'International Tables Vol C Tables 4.2.6.8 and 6.1.1.4'

loop_
_geom_angle_atom_site_label_1
_geom_angle_atom_site_label_2
_geom_angle_atom_site_label_3
_geom_angle
_geom_angle_site_symmetry_1
_geom_angle_site_symmetry_3
_geom_angle_publ_flag
N40 Co N1 85.9(4) . . ?
N40 Co N9 97.2(4) . . ?
N1 Co N9 73.9(3) . . ?
N40 Co N7 95.8(3) . . ?
N1 Co N7 75.1(3) . . ?
N9 Co N7 145.2(3) . . ?
N40 Co Cl 109.4(3) . . ?
N1 Co Cl 164.6(3) . . ?
N9 Co Cl 103.2(2) . . ?
N7 Co Cl 102.6(2) . . ?
C6 N1 C2 120.6(9) . . ?
C6 N1 Co 120.3(7) . . ?
C2 N1 Co 118.3(6) . . ?
N1 C2 C3 119.9(9) . . ?
N1 C2 C7 112.8(8) . . ?
C3 C2 C7 127.3(10) . . ?
C4 C3 C2 119.1(11) . . ?
C5 C4 C3 120.6(11) . . ?
C4 C5 C6 117.8(12) . . ?
N1 C6 C5 121.9(11) . . ?
N1 C6 C9 111.8(9) . . ?
C5 C6 C9 126.3(10) . . ?
N7 C7 C8 125.6(10) . . ?
N7 C7 C2 116.2(9) . . ?
C8 C7 C2 118.1(9) . . ?
C7 N7 C11 120.9(8) . . ?
C7 N7 Co 115.5(7) . . ?
C11 N7 Co 123.5(6) . . ?
N9 C9 C6 116.3(9) . . ?
N9 C9 C10 125.3(11) . . ?
C6 C9 C10 118.4(10) . . ?
C9 N9 C23 119.2(9) . . ?
C9 N9 Co 115.9(7) . . ?
C23 N9 Co 124.9(7) . . ?
C12 C11 C16 124.2(10) . . ?
C12 C11 N7 116.5(10) . . ?
C16 C11 N7 119.3(9) . . ?
C11 C12 C13 115.5(12) . . ?
C11 C12 C17 124.2(12) . . ?
C13 C12 C17 120.3(12) . . ?
C14 C13 C12 122.7(14) . . ?
C13 C14 C15 120.4(14) . . ?
C14 C15 C16 120.4(15) . . ?
C11 C16 C15 116.8(12) . . ?
C11 C16 C20 123.4(9) . . ?
C15 C16 C20 119.8(12) . . ?
C19 C17 C18 109.6(16) . . ?
C19 C17 C12 112.9(16) . . ?
C18 C17 C12 111.8(16) . . ?
C16 C20 C22 109.7(11) . . ?
C16 C20 C21 113.5(10) . . ?
C22 C20 C21 110.9(12) . . ?
C28 C23 C24 123.4(12) . . ?
C28 C23 N9 117.4(13) . . ?
C24 C23 N9 119.2(12) . . ?
C25 C24 C23 117.6(16) . . ?
C25 C24 C29 119.4(15) . . ?
C23 C24 C29 122.8(12) . . ?
C24 C25 C26 118.7(18) . . ?
C27 C26 C25 119.8(14) . . ?
C26 C27 C28 124.0(18) . . ?
C23 C28 C27 116.3(17) . . ?
C23 C28 C32 123.6(12) . . ?
C27 C28 C32 120.1(16) . . ?
C24 C29 C31 110.1(18) . . ?
C24 C29 C30 111.6(15) . . ?
C31 C29 C30 112.7(20) . . ?
C34 C32 C28 113.9(20) . . ?
C34 C32 C33 113.6(21) . . ?
C28 C32 C33 113.5(16) . . ?
C41 N40 Co 169.6(10) . . ?
N40 C41 C42 177.8(15) . . ?
F14 Sb F15 98.1(10) . . ?
F14 Sb F11 92.9(7) . . ?
F15 Sb F11 90.3(5) . . ?
F14 Sb F12 175.4(10) . . ?
F15 Sb F12 85.9(8) . . ?
F11 Sb F12 89.2(6) . . ?
F14 Sb F16 89.3(7) . . ?
F15 Sb F16 90.7(6) . . ?
F11 Sb F16 177.4(7) . . ?
F12 Sb F16 88.5(7) . . ?
F14 Sb F13 88.4(10) . . ?
F15 Sb F13 173.3(8) . . ?
F11 Sb F13 88.2(5) . . ?
F12 Sb F13 87.6(8) . . ?
F16 Sb F13 90.6(6) . . ?
Cl2 C50 Cl1 121.9(18) . . ?
Cl2' C50 Cl1' 109.0(28) . . ?
Cl9 C60 Cl7 140.3(100) . . ?
Cl9 C60 Cl5 36.4(58) . . ?
Cl7 C60 Cl5 138.5(100) . . ?
Cl9 C60 Cl4 114.9(98) . . ?
Cl7 C60 Cl4 77.5(81) . . ?
Cl5 C60 Cl4 143.3(100) . . ?
Cl9 C60 C61 160.2(100) . . ?
Cl7 C60 C61 30.3(63) . . ?
Cl5 C60 C61 161.0(96) . . ?
Cl4 C60 C61 53.9(53) . . ?
Cl7 C61 Cl8 137.2(100) . . ?
Cl7 C61 Cl6 84.7(100) . . ?
Cl8 C61 Cl6 53.8(64) . . ?
Cl7 C61 Cl4 77.5(100) . . ?
Cl8 C61 Cl4 121.9(100) . . ?
Cl6 C61 Cl4 133.4(88) . . ?
Cl7 C61 Cl3 116.2(100) . . ?
Cl8 C61 Cl3 84.1(89) . . ?
Cl6 C61 Cl3 122.9(90) . . ?
Cl4 C61 Cl3 40.6(37) . . ?
Cl7 C61 C60 38.5(86) . . ?
Cl8 C61 C60 163.0(100) . . ?
Cl6 C61 C60 122.2(99) . . ?
Cl4 C61 C60 46.2(46) . . ?
Cl3 C61 C60 86.5(61) . . ?
Cl4 Cl3 C61 68.7(54) . . ?
Cl4 Cl3 Cl8 105.6(45) . . ?
C61 Cl3 Cl8 39.1(45) . . ?
Cl4 Cl3 Cl7 46.0(44) . . ?
C61 Cl3 Cl7 24.4(48) . . ?
Cl8 Cl3 Cl7 59.6(39) . . ?
Cl4 Cl3 Cl6 82.8(39) . . ?
C61 Cl3 Cl6 25.5(44) . . ?
Cl8 Cl3 Cl6 24.4(26) . . ?
Cl7 Cl3 Cl6 38.1(32) . . ?
Cl3 Cl4 C60 149.3(76) . . ?
Cl3 Cl4 C61 70.7(59) . . ?
C60 Cl4 C61 79.9(70) . . ?
Cl3 Cl4 Cl7 106.0(62) . . ?
C60 Cl4 Cl7 47.9(52) . . ?
C61 Cl4 Cl7 36.9(49) . . ?
Cl3 Cl4 Cl9 178.6(57) . . ?
C60 Cl4 Cl9 30.2(51) . . ?
C61 Cl4 Cl9 108.5(65) . . ?
Cl7 Cl4 Cl9 73.0(55) . . ?
Cl3 Cl4 Cl8 48.6(35) . . ?
C60 Cl4 Cl8 103.8(59) . . ?
C61 Cl4 Cl8 24.8(50) . . ?
Cl7 Cl4 Cl8 57.5(49) . . ?
Cl9 Cl4 Cl8 130.4(41) . . ?
Cl9 Cl5 C60 61.6(94) . . ?
Cl9 Cl5 Cl7 71.4(100) . . ?
C60 Cl5 Cl7 19.9(55) . . ?
Cl8 Cl6 C61 58.4(65) . . ?
Cl8 Cl6 Cl7 98.2(71) . . ?
C61 Cl6 Cl7 40.4(60) . . ?
Cl8 Cl6 Cl3 43.4(51) . . ?
C61 Cl6 Cl3 31.6(56) . . ?
Cl7 Cl6 Cl3 60.7(45) . . ?
C61 Cl7 C60 111.2(100) . . ?
C61 Cl7 Cl6 54.9(91) . . ?
C60 Cl7 Cl6 162.3(100) . . ?
C61 Cl7 Cl4 65.6(90) . . ?
C60 Cl7 Cl4 54.5(64) . . ?
Cl6 Cl7 Cl4 107.8(74) . . ?
C61 Cl7 Cl8 23.1(83) . . ?
C60 Cl7 Cl8 131.5(97) . . ?
Cl6 Cl7 Cl8 32.7(35) . . ?
Cl4 Cl7 Cl8 79.6(57) . . ?
C61 Cl7 Cl3 39.4(80) . . ?
C60 Cl7 Cl3 81.4(74) . . ?
Cl6 Cl7 Cl3 81.2(54) . . ?
Cl4 Cl7 Cl3 28.0(29) . . ?
Cl8 Cl7 Cl3 51.6(36) . . ?
C61 Cl7 Cl9 127.5(100) . . ?
C60 Cl7 Cl9 19.5(60) . . ?
Cl6 Cl7 Cl9 159.9(70) . . ?
Cl4 Cl7 Cl9 64.2(51) . . ?
Cl8 Cl7 Cl9 143.6(63) . . ?
Cl3 Cl7 Cl9 92.2(47) . . ?
C61 Cl7 Cl5 130.1(100) . . ?
C60 Cl7 Cl5 21.7(62) . . ?
Cl6 Cl7 Cl5 174.9(75) . . ?
Cl4 Cl7 Cl5 76.0(55) . . ?
Cl8 Cl7 Cl5 152.3(65) . . ?
Cl3 Cl7 Cl5 103.0(50) . . ?
Cl9 Cl7 Cl5 19.5(28) . . ?
Cl6 Cl8 C61 67.9(74) . . ?
Cl6 Cl8 Cl3 112.2(69) . . ?
C61 Cl8 Cl3 56.8(71) . . ?
Cl6 Cl8 Cl7 49.1(52) . . ?
C61 Cl8 Cl7 19.7(69) . . ?
Cl3 Cl8 Cl7 68.8(43) . . ?
Cl6 Cl8 Cl4 87.9(61) . . ?
C61 Cl8 Cl4 33.3(66) . . ?
Cl3 Cl8 Cl4 25.8(19) . . ?
Cl7 Cl8 Cl4 43.0(36) . . ?
Cl5 Cl9 C60 82.0(100) . . ?
Cl5 Cl9 Cl4 111.8(100) . . ?
C60 Cl9 Cl4 34.8(60) . . ?
Cl5 Cl9 Cl7 89.1(100) . . ?
C60 Cl9 Cl7 20.2(63) . . ?
Cl4 Cl9 Cl7 42.8(33) . . ?

loop_
_geom_bond_atom_site_label_1
_geom_bond_atom_site_label_2
_geom_bond_distance
_geom_bond_site_symmetry_2
_geom_bond_publ_flag
Co N40 2.049(11) . ?
Co N1 2.052(8) . ?
Co N9 2.174(9) . ?
Co N7 2.188(8) . ?
Co Cl 2.218(3) . ?
N1 C6 1.331(13) . ?
N1 C2 1.349(13) . ?
C2 C3 1.38(2) . ?
C2 C7 1.503(15) . ?
C3 C4 1.38(2) . ?
C4 C5 1.37(2) . ?
C5 C6 1.38(2) . ?
C6 C9 1.475(15) . ?
C7 N7 1.259(13) . ?
C7 C8 1.472(15) . ?
N7 C11 1.441(13) . ?
C9 N9 1.281(14) . ?
C9 C10 1.519(15) . ?
N9 C23 1.448(14) . ?
C11 C12 1.379(15) . ?
C11 C16 1.38(2) . ?
C12 C13 1.41(2) . ?
C12 C17 1.51(2) . ?
C13 C14 1.33(2) . ?
C14 C15 1.38(2) . ?
C15 C16 1.40(2) . ?
C16 C20 1.51(2) . ?
C17 C19 1.48(2) . ?
C17 C18 1.51(3) . ?
C20 C22 1.52(2) . ?
C20 C21 1.52(2) . ?
C23 C28 1.38(2) . ?
C23 C24 1.41(2) . ?
C24 C25 1.41(2) . ?
C24 C29 1.50(2) . ?
C25 C26 1.45(3) . ?
C26 C27 1.31(3) . ?
C27 C28 1.41(2) . ?
C28 C32 1.50(2) . ?
C29 C31 1.52(2) . ?
C29 C30 1.53(3) . ?
C32 C34 1.49(3) . ?
C32 C33 1.53(3) . ?
N40 C41 1.15(2) . ?
C41 C42 1.49(2) . ?
Sb F14 1.785(12) . ?
Sb F15 1.816(11) . ?
Sb F11 1.834(9) . ?
Sb F12 1.836(11) . ?
Sb F16 1.847(10) . ?
Sb F13 1.871(14) . ?
C50 Cl2' 1.36(5) . ?
C50 Cl2 1.64(3) . ?
C50 Cl1 1.66(3) . ?
C50 Cl2" 1.92(6) . ?
C50 Cl1' 2.08(5) . ?
C60 Cl9 1.18(11) . ?
C60 Cl7 1.22(12) . ?
C60 Cl5 1.32(12) . ?
C60 Cl4 1.34(10) . ?
C60 C61 1.82(15) . ?
C61 Cl7 0.98(12) . ?
C61 Cl8 1.14(11) . ?
C61 Cl6 1.24(11) . ?
C61 Cl4 1.49(11) . ?
C61 Cl3 1.51(11) . ?
Cl3 Cl4 1.04(6) . ?
Cl3 Cl8 1.80(8) . ?
Cl3 Cl7 2.14(11) . ?
Cl3 Cl6 2.42(6) . ?
Cl4 Cl7 1.60(11) . ?
Cl4 Cl9 2.12(11) . ?
Cl4 Cl8 2.31(10) . ?
Cl5 Cl9 0.79(11) . ?
Cl5 Cl7 2.38(14) . ?
Cl6 Cl8 1.08(8) . ?
Cl6 Cl7 1.51(12) . ?
Cl7 Cl8 1.98(13) . ?
Cl7 Cl9 2.25(14) . ?
